data_1548095
loop_
_publ_author_name
'David M. King'
'Peter A. Cleaves'
'Ashley J. Wooles'
'Benedict M. Gardner'
'Nicholas F. Chilton'
'Floriana Tuna'
'William Lewis'
'Eric J. L. McInnes'
'Stephen T. Liddle'

_publ_section_title
;
 Molecular and electronic structure of terminal and alkali metal-capped
 uranium(V) nitride complexes
;
_journal_name_full 'Nature Communications'
_journal_page_first 13773
_journal_paper_doi 10.1038/ncomms13773
_journal_volume 7
_journal_year 2016
_chemical_formula_moiety 'C53 H99 K N5 O6 Si3 U'
_chemical_formula_sum 'C53 H99 K N5 O6 Si3 U'
_chemical_formula_weight 1263.77
_space_group_crystal_system orthorhombic
_space_group_IT_number 19
_space_group_name_Hall 'P 2ac 2ab'
_space_group_name_H-M_alt 'P 21 21 21'
_symmetry_space_group_name_Hall 'P 2ac 2ab'
_symmetry_space_group_name_H-M 'P 21 21 21'
_atom_sites_solution_hydrogens geom
_atom_sites_solution_primary direct
_atom_sites_solution_secondary difmap
_cell_angle_alpha 90
_cell_angle_beta 90
_cell_angle_gamma 90
_cell_formula_units_Z 4
_cell_length_a 11.83314(10)
_cell_length_b 22.09845(18)
_cell_length_c 22.89030(19)
_cell_measurement_reflns_used 24550
_cell_measurement_temperature 120(2)
_cell_measurement_theta_max 70.5980
_cell_measurement_theta_min 4.1970
_cell_volume 5985.68(9)
_computing_cell_refinement
;
CrysAlisPro, Agilent Technologies,
Version 1.171.36.28 (release 01-02-2013 CrysAlis171 .NET)
(compiled Feb  1 2013,16:14:44)
;
_computing_data_collection
;
CrysAlisPro, Agilent Technologies,
Version 1.171.36.28 (release 01-02-2013 CrysAlis171 .NET)
(compiled Feb  1 2013,16:14:44)
;
_computing_data_reduction
;
CrysAlisPro, Agilent Technologies,
Version 1.171.36.28 (release 01-02-2013 CrysAlis171 .NET)
(compiled Feb  1 2013,16:14:44)
;
_computing_molecular_graphics 'Olex2 (Dolomanov et al., 2009)'
_computing_publication_material 'Olex2 (Dolomanov et al., 2009)'
_computing_structure_refinement 'ShelXL (Sheldrick, 2015)'
_computing_structure_solution 'SHELXS (Sheldrick, 2008)'
_diffrn_ambient_temperature 120(2)
_diffrn_detector_area_resol_mean 16.1500
_diffrn_measured_fraction_theta_full 0.986
_diffrn_measured_fraction_theta_max 0.983
_diffrn_measurement_device_type 'SuperNova, Dual, Cu at zero, Eos'
_diffrn_measurement_method '\w scans'
_diffrn_radiation_type CuK\a
_diffrn_radiation_wavelength 1.54184
_diffrn_reflns_av_R_equivalents 0.0243
_diffrn_reflns_av_unetI/netI 0.0265
_diffrn_reflns_Laue_measured_fraction_full 0.986
_diffrn_reflns_Laue_measured_fraction_max 0.983
_diffrn_reflns_limit_h_max 14
_diffrn_reflns_limit_h_min -7
_diffrn_reflns_limit_k_max 25
_diffrn_reflns_limit_k_min -27
_diffrn_reflns_limit_l_max 27
_diffrn_reflns_limit_l_min -27
_diffrn_reflns_number 32540
_diffrn_reflns_point_group_measured_fraction_full 0.989
_diffrn_reflns_point_group_measured_fraction_max 0.986
_diffrn_reflns_theta_full 67.684
_diffrn_reflns_theta_max 70.847
_diffrn_reflns_theta_min 4.206
_exptl_absorpt_coefficient_mu 9.211
_exptl_absorpt_correction_T_max 0.793
_exptl_absorpt_correction_T_min 0.320
_exptl_absorpt_correction_type gaussian
_exptl_absorpt_process_details
;
CrysAlisPro, Agilent Technologies,
Version 1.171.36.28 (release 01-02-2013 CrysAlis171 .NET)
(compiled Feb  1 2013,16:14:44)
Numerical absorption correction based on gaussian integration over
			a multifaceted crystal model
;
_exptl_crystal_colour red
_exptl_crystal_colour_primary red
_exptl_crystal_density_diffrn 1.402
_exptl_crystal_density_method 'not measured'
_exptl_crystal_description block
_exptl_crystal_F_000 2612
_exptl_crystal_size_max 0.2285
_exptl_crystal_size_mid 0.1367
_exptl_crystal_size_min 0.0475
_refine_diff_density_max 0.996
_refine_diff_density_min -0.682
_refine_diff_density_rms 0.056
_refine_ls_abs_structure_details
;
 Refined as an inversion twin.
;
_refine_ls_abs_structure_Flack 0.447(3)
_refine_ls_extinction_coef .
_refine_ls_extinction_method none
_refine_ls_goodness_of_fit_ref 1.062
_refine_ls_hydrogen_treatment constr
_refine_ls_matrix_type full
_refine_ls_number_parameters 641
_refine_ls_number_reflns 11257
_refine_ls_number_restraints 0
_refine_ls_restrained_S_all 1.062
_refine_ls_R_factor_all 0.0160
_refine_ls_R_factor_gt 0.0158
_refine_ls_shift/su_max 0.002
_refine_ls_shift/su_mean 0.000
_refine_ls_structure_factor_coef Fsqd
_refine_ls_weighting_details 'w=1/[\s^2^(Fo^2^)+(0.0198P)^2^+0.4249P] where P=(Fo^2^+2Fc^2^)/3'
_refine_ls_weighting_scheme calc
_refine_ls_wR_factor_gt 0.0373
_refine_ls_wR_factor_ref 0.0374
_reflns_Friedel_coverage 0.820
_reflns_Friedel_fraction_full 0.994
_reflns_Friedel_fraction_max 0.990
_reflns_number_gt 11201
_reflns_number_total 11257
_reflns_threshold_expression 'I > 2\s(I)'
_cod_data_source_file 9.cif
_cod_data_source_block 9
_cod_database_code 1548095
_shelx_space_group_comment
;
The symmetry employed for this shelxl refinement is uniquely defined
by the following loop, which should always be used as a source of
symmetry information in preference to the above space-group names.
They are only intended as comments.
;
_olex2_refinement_description
;
1. Twinned data refinement
 Scales: 0.553(3) 0.447(3)
2. Fixed Uiso
 At 1.2 times of:
  All C(H) groups, All C(H,H) groups
 At 1.5 times of:
  All C(H,H,H) groups
3.a Ternary CH refined with riding coordinates:
 C1(H1), C4(H4), C7(H7), C12(H12), C15(H15), C18(H18), C23(H23), C26(H26),
 C29(H29)
3.b Secondary CH2 refined with riding coordinates:
 C10(H10A,H10B), C11(H11A,H11B), C21(H21A,H21B), C22(H22A,H22B), C32(H32A,
 H32B), C33(H33A,H33B), C34(H34A,H34B), C35(H35A,H35B), C36(H36A,H36B),
 C37(H37A,H37B), C44(H44A,H44B), C45(H45A,H45B), C46(H46A,H46B), C47(H47A,H47B)
3.c Aromatic/amide H refined with riding coordinates:
 C39(H39), C40(H40), C41(H41), C42(H42), C49(H49), C50(H50), C51(H51), C52(H52)
3.d Idealised Me refined as rotating group:
 C2(H2A,H2B,H2C), C3(H3A,H3B,H3C), C5(H5A,H5B,H5C), C6(H6A,H6B,H6C), C8(H8A,
 H8B,H8C), C9(H9A,H9B,H9C), C13(H13A,H13B,H13C), C14(H14A,H14B,H14C), C16(H16A,
 H16B,H16C), C17(H17A,H17B,H17C), C19(H19A,H19B,H19C), C20(H20A,H20B,H20C),
 C24(H24A,H24B,H24C), C25(H25A,H25B,H25C), C27(H27A,H27B,H27C), C28(H28A,H28B,
 H28C), C30(H30A,H30B,H30C), C31(H31A,H31B,H31C)
;
_olex2_submission_special_instructions 'No special instructions were received'

loop_
_space_group_symop_operation_xyz
'x, y, z'
'-x+1/2, -y, z+1/2'
'x+1/2, -y+1/2, -z'
'-x, y+1/2, -z+1/2'

loop_
_atom_site_label
_atom_site_type_symbol
_atom_site_fract_x
_atom_site_fract_y
_atom_site_fract_z
_atom_site_U_iso_or_equiv
_atom_site_adp_type
_atom_site_occupancy
_atom_site_site_symmetry_order
_atom_site_calc_flag
_atom_site_refinement_flags_posn
_atom_site_refinement_flags_adp
_atom_site_refinement_flags_occupancy
_atom_site_disorder_assembly
_atom_site_disorder_group
U1 U 0.47687(2) 0.48222(2) 0.33529(2) 0.01406(3) Uani 1 1 d . . . . .
N1 N 0.5504(2) 0.46173(11) 0.24107(11) 0.0189(5) Uani 1 1 d . . . . .
Si1 Si 0.50828(7) 0.48081(4) 0.17164(3) 0.01842(14) Uani 1 1 d . . . . .
C1 C 0.3738(3) 0.52688(16) 0.17794(13) 0.0221(6) Uani 1 1 d . . . . .
H1 H 0.3172 0.5004 0.1978 0.027 Uiso 1 1 calc R . . . .
C2 C 0.3827(4) 0.58471(17) 0.21472(16) 0.0292(8) Uani 1 1 d . . . . .
H2A H 0.4306 0.6142 0.1945 0.044 Uiso 1 1 calc GR . . . .
H2B H 0.4160 0.5750 0.2528 0.044 Uiso 1 1 calc GR . . . .
H2C H 0.3071 0.6019 0.2204 0.044 Uiso 1 1 calc GR . . . .
C3 C 0.3242(3) 0.5425(2) 0.11769(16) 0.0318(8) Uani 1 1 d . . . . .
H3A H 0.3049 0.5050 0.0970 0.048 Uiso 1 1 calc GR . . . .
H3B H 0.3801 0.5652 0.0949 0.048 Uiso 1 1 calc GR . . . .
H3C H 0.2561 0.5671 0.1227 0.048 Uiso 1 1 calc GR . . . .
C4 C 0.6258(3) 0.52248(18) 0.12959(14) 0.0265(7) Uani 1 1 d . . . . .
H4 H 0.6971 0.5000 0.1385 0.032 Uiso 1 1 calc R . . . .
C5 C 0.6461(4) 0.58745(18) 0.15063(17) 0.0340(9) Uani 1 1 d . . . . .
H5A H 0.6504 0.5880 0.1934 0.051 Uiso 1 1 calc GR . . . .
H5B H 0.5836 0.6133 0.1377 0.051 Uiso 1 1 calc GR . . . .
H5C H 0.7172 0.6026 0.1342 0.051 Uiso 1 1 calc GR . . . .
C6 C 0.6158(4) 0.5228(2) 0.06291(16) 0.0417(10) Uani 1 1 d . . . . .
H6A H 0.5515 0.5480 0.0513 0.062 Uiso 1 1 calc GR . . . .
H6B H 0.6041 0.4813 0.0489 0.062 Uiso 1 1 calc GR . . . .
H6C H 0.6853 0.5391 0.0459 0.062 Uiso 1 1 calc GR . . . .
C7 C 0.4711(4) 0.41257(15) 0.12421(13) 0.0255(6) Uani 1 1 d . . . . .
H7 H 0.4470 0.4287 0.0853 0.031 Uiso 1 1 calc R . . . .
C8 C 0.5702(4) 0.36937(19) 0.1131(2) 0.0415(10) Uani 1 1 d . . . . .
H8A H 0.5890 0.3480 0.1493 0.062 Uiso 1 1 calc GR . . . .
H8B H 0.6360 0.3926 0.0999 0.062 Uiso 1 1 calc GR . . . .
H8C H 0.5490 0.3400 0.0830 0.062 Uiso 1 1 calc GR . . . .
C9 C 0.3714(3) 0.37624(18) 0.14855(17) 0.0312(8) Uani 1 1 d . . . . .
H9A H 0.3059 0.4030 0.1533 0.047 Uiso 1 1 calc GR . . . .
H9B H 0.3921 0.3590 0.1865 0.047 Uiso 1 1 calc GR . . . .
H9C H 0.3523 0.3435 0.1214 0.047 Uiso 1 1 calc GR . . . .
C10 C 0.6592(3) 0.42840(15) 0.24351(14) 0.0223(7) Uani 1 1 d . . . . .
H10A H 0.6861 0.4199 0.2034 0.027 Uiso 1 1 calc R . . . .
H10B H 0.6484 0.3893 0.2638 0.027 Uiso 1 1 calc R . . . .
C11 C 0.7457(3) 0.46582(15) 0.27563(15) 0.0219(7) Uani 1 1 d . . . . .
H11A H 0.8191 0.4444 0.2762 0.026 Uiso 1 1 calc R . . . .
H11B H 0.7562 0.5051 0.2556 0.026 Uiso 1 1 calc R . . . .
N2 N 0.5398(2) 0.40434(12) 0.39698(11) 0.0176(5) Uani 1 1 d . . . . .
Si2 Si 0.48248(8) 0.33512(3) 0.41447(3) 0.01595(15) Uani 1 1 d . . . . .
C12 C 0.5835(3) 0.27081(14) 0.39529(15) 0.0221(6) Uani 1 1 d . . . . .
H12 H 0.6616 0.2864 0.4026 0.026 Uiso 1 1 calc R . . . .
C13 C 0.5780(3) 0.25427(16) 0.33052(17) 0.0304(7) Uani 1 1 d . . . . .
H13A H 0.5890 0.2908 0.3069 0.046 Uiso 1 1 calc GR . . . .
H13B H 0.5040 0.2366 0.3217 0.046 Uiso 1 1 calc GR . . . .
H13C H 0.6374 0.2249 0.3215 0.046 Uiso 1 1 calc GR . . . .
C14 C 0.5708(4) 0.21321(16) 0.43254(18) 0.0331(8) Uani 1 1 d . . . . .
H14A H 0.4927 0.1987 0.4302 0.050 Uiso 1 1 calc GR . . . .
H14B H 0.5896 0.2224 0.4733 0.050 Uiso 1 1 calc GR . . . .
H14C H 0.6220 0.1819 0.4178 0.050 Uiso 1 1 calc GR . . . .
C15 C 0.3414(3) 0.32729(15) 0.37528(15) 0.0218(6) Uani 1 1 d . . . . .
H15 H 0.2932 0.3608 0.3909 0.026 Uiso 1 1 calc R . . . .
C16 C 0.3418(3) 0.33583(17) 0.30870(16) 0.0284(8) Uani 1 1 d . . . . .
H16A H 0.3706 0.2991 0.2900 0.043 Uiso 1 1 calc GR . . . .
H16B H 0.3904 0.3702 0.2985 0.043 Uiso 1 1 calc GR . . . .
H16C H 0.2646 0.3437 0.2952 0.043 Uiso 1 1 calc GR . . . .
C17 C 0.2781(3) 0.26850(17) 0.39067(18) 0.0303(8) Uani 1 1 d . . . . .
H17A H 0.2693 0.2656 0.4331 0.046 Uiso 1 1 calc GR . . . .
H17B H 0.3213 0.2336 0.3765 0.046 Uiso 1 1 calc GR . . . .
H17C H 0.2034 0.2688 0.3722 0.046 Uiso 1 1 calc GR . . . .
C18 C 0.4496(3) 0.32642(14) 0.49592(14) 0.0212(7) Uani 1 1 d . . . . .
H18 H 0.4275 0.2833 0.5025 0.025 Uiso 1 1 calc R . . . .
C19 C 0.3497(3) 0.36576(18) 0.51485(17) 0.0304(8) Uani 1 1 d . . . . .
H19A H 0.2806 0.3511 0.4960 0.046 Uiso 1 1 calc GR . . . .
H19B H 0.3636 0.4078 0.5033 0.046 Uiso 1 1 calc GR . . . .
H19C H 0.3411 0.3635 0.5574 0.046 Uiso 1 1 calc GR . . . .
C20 C 0.5513(3) 0.33954(18) 0.53566(15) 0.0292(8) Uani 1 1 d . . . . .
H20A H 0.5686 0.3829 0.5346 0.044 Uiso 1 1 calc GR . . . .
H20B H 0.6170 0.3166 0.5219 0.044 Uiso 1 1 calc GR . . . .
H20C H 0.5332 0.3275 0.5758 0.044 Uiso 1 1 calc GR . . . .
C21 C 0.6525(3) 0.41623(15) 0.42215(14) 0.0203(6) Uani 1 1 d . . . . .
H21A H 0.6752 0.3817 0.4471 0.024 Uiso 1 1 calc R . . . .
H21B H 0.6491 0.4529 0.4470 0.024 Uiso 1 1 calc R . . . .
C22 C 0.7397(3) 0.42536(15) 0.37434(15) 0.0220(7) Uani 1 1 d . . . . .
H22A H 0.8142 0.4342 0.3921 0.026 Uiso 1 1 calc R . . . .
H22B H 0.7467 0.3879 0.3509 0.026 Uiso 1 1 calc R . . . .
N3 N 0.5550(2) 0.57242(12) 0.37077(12) 0.0188(5) Uani 1 1 d . . . . .
Si3 Si 0.50319(7) 0.62616(4) 0.41809(4) 0.01816(19) Uani 1 1 d . . . . .
C23 C 0.4010(3) 0.58766(18) 0.46940(16) 0.0289(8) Uani 1 1 d . . . . .
H23 H 0.3371 0.5738 0.4442 0.035 Uiso 1 1 calc R . . . .
C24 C 0.4445(5) 0.53072(18) 0.4995(2) 0.0519(14) Uani 1 1 d . . . . .
H24A H 0.5099 0.5410 0.5239 0.078 Uiso 1 1 calc GR . . . .
H24B H 0.4670 0.5010 0.4700 0.078 Uiso 1 1 calc GR . . . .
H24C H 0.3847 0.5136 0.5240 0.078 Uiso 1 1 calc GR . . . .
C25 C 0.3471(4) 0.6302(2) 0.51468(19) 0.0391(9) Uani 1 1 d . . . . .
H25A H 0.3203 0.6669 0.4951 0.059 Uiso 1 1 calc GR . . . .
H25B H 0.4034 0.6410 0.5443 0.059 Uiso 1 1 calc GR . . . .
H25C H 0.2833 0.6097 0.5335 0.059 Uiso 1 1 calc GR . . . .
C26 C 0.4215(3) 0.68891(17) 0.37907(16) 0.0288(7) Uani 1 1 d . . . . .
H26 H 0.4121 0.7233 0.4071 0.035 Uiso 1 1 calc R . . . .
C27 C 0.3030(4) 0.6691(2) 0.3590(2) 0.0431(10) Uani 1 1 d . . . . .
H27A H 0.2572 0.6584 0.3932 0.065 Uiso 1 1 calc GR . . . .
H27B H 0.3096 0.6338 0.3332 0.065 Uiso 1 1 calc GR . . . .
H27C H 0.2666 0.7023 0.3378 0.065 Uiso 1 1 calc GR . . . .
C28 C 0.4904(4) 0.71191(18) 0.32697(17) 0.0391(10) Uani 1 1 d . . . . .
H28A H 0.5029 0.6787 0.2994 0.059 Uiso 1 1 calc GR . . . .
H28B H 0.5635 0.7272 0.3408 0.059 Uiso 1 1 calc GR . . . .
H28C H 0.4491 0.7446 0.3075 0.059 Uiso 1 1 calc GR . . . .
C29 C 0.6226(3) 0.66611(18) 0.45930(16) 0.0301(8) Uani 1 1 d . . . . .
H29 H 0.6791 0.6776 0.4287 0.036 Uiso 1 1 calc R . . . .
C30 C 0.6865(5) 0.6257(3) 0.5019(2) 0.0607(16) Uani 1 1 d . . . . .
H30A H 0.6975 0.5857 0.4844 0.091 Uiso 1 1 calc GR . . . .
H30B H 0.6429 0.6218 0.5381 0.091 Uiso 1 1 calc GR . . . .
H30C H 0.7602 0.6438 0.5106 0.091 Uiso 1 1 calc GR . . . .
C31 C 0.5921(5) 0.7248(2) 0.4900(2) 0.0483(12) Uani 1 1 d . . . . .
H31A H 0.5396 0.7162 0.5221 0.072 Uiso 1 1 calc GR . . . .
H31B H 0.5562 0.7524 0.4621 0.072 Uiso 1 1 calc GR . . . .
H31C H 0.6608 0.7436 0.5057 0.072 Uiso 1 1 calc GR . . . .
C32 C 0.6649(3) 0.58451(14) 0.34271(15) 0.0219(6) Uani 1 1 d . . . . .
H32A H 0.6944 0.6241 0.3559 0.026 Uiso 1 1 calc R . . . .
H32B H 0.6553 0.5861 0.2998 0.026 Uiso 1 1 calc R . . . .
C33 C 0.7484(3) 0.53468(15) 0.35868(16) 0.0231(7) Uani 1 1 d . . . . .
H33A H 0.8232 0.5436 0.3414 0.028 Uiso 1 1 calc R . . . .
H33B H 0.7571 0.5326 0.4016 0.028 Uiso 1 1 calc R . . . .
N4 N 0.7057(2) 0.47603(12) 0.33612(13) 0.0182(5) Uani 1 1 d . . . . .
N5 N 0.3224(2) 0.49070(13) 0.33994(13) 0.0218(5) Uani 1 1 d . . . . .
K1 K 0.09806(6) 0.49645(3) 0.31175(3) 0.02326(14) Uani 1 1 d . . . . .
O1 O 0.0205(3) 0.38576(11) 0.25113(10) 0.0257(5) Uani 1 1 d . . . . .
C34 C 0.0022(3) 0.39139(16) 0.18961(15) 0.0293(8) Uani 1 1 d . . . . .
H34A H -0.0797 0.3917 0.1809 0.035 Uiso 1 1 calc R . . . .
H34B H 0.0373 0.3570 0.1686 0.035 Uiso 1 1 calc R . . . .
C35 C 0.0556(3) 0.45000(17) 0.17099(15) 0.0319(8) Uani 1 1 d . . . . .
H35A H 0.1361 0.4508 0.1827 0.038 Uiso 1 1 calc R . . . .
H35B H 0.0514 0.4542 0.1280 0.038 Uiso 1 1 calc R . . . .
O2 O -0.0038(2) 0.49826(11) 0.19836(10) 0.0269(6) Uani 1 1 d . . . . .
C36 C 0.0286(4) 0.55543(17) 0.17603(14) 0.0310(7) Uani 1 1 d . . . . .
H36A H 0.0187 0.5561 0.1331 0.037 Uiso 1 1 calc R . . . .
H36B H 0.1092 0.5631 0.1849 0.037 Uiso 1 1 calc R . . . .
C37 C -0.0437(3) 0.60349(16) 0.20373(15) 0.0297(8) Uani 1 1 d . . . . .
H37A H -0.0286 0.6432 0.1854 0.036 Uiso 1 1 calc R . . . .
H37B H -0.1247 0.5937 0.1985 0.036 Uiso 1 1 calc R . . . .
O3 O -0.0161(2) 0.60543(11) 0.26460(10) 0.0253(5) Uani 1 1 d . . . . .
C38 C -0.0656(3) 0.65110(17) 0.29610(16) 0.0240(7) Uani 1 1 d . . . . .
C39 C -0.1353(3) 0.69570(18) 0.27308(17) 0.0296(8) Uani 1 1 d . . . . .
H39 H -0.1531 0.6957 0.2326 0.036 Uiso 1 1 calc R . . . .
C40 C -0.1792(3) 0.74046(18) 0.30944(19) 0.0324(8) Uani 1 1 d . . . . .
H40 H -0.2266 0.7710 0.2935 0.039 Uiso 1 1 calc R . . . .
C41 C -0.1547(3) 0.74094(17) 0.36808(19) 0.0310(8) Uani 1 1 d . . . . .
H41 H -0.1843 0.7719 0.3925 0.037 Uiso 1 1 calc R . . . .
C42 C -0.0860(3) 0.69574(17) 0.39180(16) 0.0276(7) Uani 1 1 d . . . . .
H42 H -0.0690 0.6959 0.4324 0.033 Uiso 1 1 calc R . . . .
C43 C -0.0425(3) 0.65062(16) 0.35610(15) 0.0218(7) Uani 1 1 d . . . . .
O4 O 0.0234(3) 0.60350(11) 0.37539(10) 0.0243(4) Uani 1 1 d . . . . .
C44 C 0.0337(4) 0.59700(17) 0.43766(15) 0.0282(7) Uani 1 1 d . . . . .
H44A H -0.0418 0.5916 0.4555 0.034 Uiso 1 1 calc R . . . .
H44B H 0.0692 0.6335 0.4547 0.034 Uiso 1 1 calc R . . . .
C45 C 0.1057(3) 0.54246(18) 0.44888(16) 0.0292(8) Uani 1 1 d . . . . .
H45A H 0.1775 0.5459 0.4269 0.035 Uiso 1 1 calc R . . . .
H45B H 0.1239 0.5397 0.4910 0.035 Uiso 1 1 calc R . . . .
O5 O 0.04649(19) 0.48959(11) 0.43087(10) 0.0235(5) Uani 1 1 d . . . . .
C46 C 0.1125(3) 0.43737(18) 0.44396(15) 0.0267(7) Uani 1 1 d . . . . .
H46A H 0.1290 0.4358 0.4863 0.032 Uiso 1 1 calc R . . . .
H46B H 0.1852 0.4391 0.4226 0.032 Uiso 1 1 calc R . . . .
C47 C 0.0475(3) 0.38225(17) 0.42600(16) 0.0269(8) Uani 1 1 d . . . . .
H47A H 0.0872 0.3453 0.4391 0.032 Uiso 1 1 calc R . . . .
H47B H -0.0286 0.3828 0.4440 0.032 Uiso 1 1 calc R . . . .
O6 O 0.0380(2) 0.38255(11) 0.36353(11) 0.0257(5) Uani 1 1 d . . . . .
C48 C -0.0194(3) 0.33508(15) 0.33903(15) 0.0243(6) Uani 1 1 d . . . . .
C49 C -0.0665(3) 0.28733(18) 0.36974(17) 0.0292(7) Uani 1 1 d . . . . .
H49 H -0.0594 0.2856 0.4110 0.035 Uiso 1 1 calc R . . . .
C50 C -0.1244(3) 0.24179(17) 0.3401(2) 0.0338(8) Uani 1 1 d . . . . .
H50 H -0.1571 0.2094 0.3614 0.041 Uiso 1 1 calc R . . . .
C51 C -0.1344(4) 0.24338(19) 0.2802(2) 0.0345(8) Uani 1 1 d . . . . .
H51 H -0.1734 0.2119 0.2604 0.041 Uiso 1 1 calc R . . . .
C52 C -0.0874(3) 0.29118(17) 0.24861(17) 0.0303(7) Uani 1 1 d . . . . .
H52 H -0.0950 0.2925 0.2073 0.036 Uiso 1 1 calc R . . . .
C53 C -0.0297(3) 0.33660(15) 0.27775(14) 0.0234(6) Uani 1 1 d . . . . .

loop_
_atom_site_aniso_label
_atom_site_aniso_U_11
_atom_site_aniso_U_22
_atom_site_aniso_U_33
_atom_site_aniso_U_23
_atom_site_aniso_U_13
_atom_site_aniso_U_12
U1 0.01382(5) 0.01360(4) 0.01476(5) 0.00094(3) 0.00050(3) 0.00077(3)
N1 0.0222(14) 0.0186(11) 0.0161(11) 0.0000(9) 0.0034(10) 0.0027(10)
Si1 0.0223(4) 0.0180(3) 0.0149(3) 0.0004(3) 0.0011(3) -0.0012(3)
C1 0.0242(16) 0.0262(16) 0.0159(14) 0.0039(12) -0.0019(11) -0.0009(13)
C2 0.037(2) 0.0226(17) 0.0278(17) 0.0004(14) -0.0009(15) 0.0065(15)
C3 0.0316(19) 0.043(2) 0.0211(16) 0.0050(14) -0.0062(14) 0.0057(16)
C4 0.0247(17) 0.0313(18) 0.0236(16) 0.0051(15) 0.0007(12) -0.0034(15)
C5 0.034(2) 0.0303(19) 0.038(2) 0.0075(15) -0.0029(16) -0.0107(16)
C6 0.048(2) 0.053(3) 0.0236(17) 0.0051(18) 0.0083(16) -0.018(2)
C7 0.0329(17) 0.0254(15) 0.0182(13) -0.0017(12) 0.0014(14) -0.0031(16)
C8 0.045(2) 0.032(2) 0.047(2) -0.0171(18) 0.013(2) -0.0016(19)
C9 0.035(2) 0.0275(17) 0.0314(19) -0.0060(14) 0.0014(15) -0.0065(15)
C10 0.0252(17) 0.0226(16) 0.0189(14) 0.0000(12) 0.0055(13) 0.0064(13)
C11 0.0168(15) 0.0235(16) 0.0253(16) 0.0037(12) 0.0056(12) 0.0039(12)
N2 0.0180(15) 0.0156(11) 0.0192(12) 0.0034(9) -0.0018(11) 0.0011(10)
Si2 0.0172(4) 0.0145(3) 0.0161(3) 0.0017(3) 0.0000(3) 0.0007(3)
C12 0.0214(17) 0.0172(14) 0.0276(16) -0.0013(12) 0.0008(13) 0.0028(12)
C13 0.0312(18) 0.0290(16) 0.0308(18) -0.0079(15) 0.0031(17) 0.0044(14)
C14 0.041(2) 0.0214(16) 0.0374(19) 0.0028(14) -0.0027(17) 0.0076(15)
C15 0.0198(16) 0.0187(15) 0.0268(16) -0.0004(12) -0.0034(13) -0.0003(12)
C16 0.0331(19) 0.0267(17) 0.0256(17) -0.0008(13) -0.0086(15) -0.0003(15)
C17 0.0253(18) 0.0269(18) 0.039(2) 0.0018(15) -0.0001(15) -0.0039(14)
C18 0.0271(18) 0.0180(14) 0.0184(14) 0.0054(11) 0.0023(12) 0.0003(12)
C19 0.033(2) 0.0305(19) 0.0273(17) 0.0034(14) 0.0109(15) 0.0034(16)
C20 0.037(2) 0.0325(18) 0.0184(15) 0.0028(13) -0.0013(14) -0.0041(15)
C21 0.0204(15) 0.0213(15) 0.0192(14) 0.0048(12) -0.0049(12) -0.0014(12)
C22 0.0174(15) 0.0218(16) 0.0268(16) 0.0046(13) -0.0034(13) 0.0025(12)
N3 0.0193(14) 0.0164(12) 0.0208(12) -0.0015(9) 0.0031(10) -0.0021(10)
Si3 0.0196(5) 0.0175(3) 0.0174(3) -0.0015(3) -0.0005(3) -0.0002(3)
C23 0.0274(18) 0.0332(19) 0.0260(16) -0.0097(15) 0.0090(14) -0.0070(15)
C24 0.089(4) 0.0299(19) 0.037(2) 0.0000(16) 0.037(2) -0.003(2)
C25 0.041(2) 0.044(2) 0.032(2) -0.0090(18) 0.0106(18) 0.0047(19)
C26 0.034(2) 0.0268(16) 0.0256(16) -0.0035(13) -0.0050(15) 0.0121(15)
C27 0.033(2) 0.059(3) 0.037(2) -0.006(2) -0.0109(18) 0.018(2)
C28 0.058(3) 0.0303(17) 0.0286(17) 0.0076(14) -0.0019(18) 0.0104(17)
C29 0.0291(19) 0.0346(19) 0.0266(17) -0.0051(15) -0.0028(14) -0.0066(16)
C30 0.069(4) 0.060(3) 0.054(3) -0.023(3) -0.041(3) 0.024(3)
C31 0.068(3) 0.031(2) 0.046(2) -0.0136(18) -0.020(2) -0.007(2)
C32 0.0200(15) 0.0182(14) 0.0274(16) 0.0008(13) 0.0062(13) -0.0047(12)
C33 0.0182(15) 0.0238(17) 0.0274(15) -0.0003(12) 0.0030(13) -0.0026(12)
N4 0.0151(11) 0.0187(12) 0.0209(11) 0.0021(13) 0.0017(10) -0.0017(9)
N5 0.0171(12) 0.0240(13) 0.0242(12) 0.0019(12) -0.0002(10) 0.0026(10)
K1 0.0204(3) 0.0301(3) 0.0193(3) 0.0024(2) -0.0009(2) 0.0028(2)
O1 0.0285(11) 0.0276(12) 0.0210(11) 0.0041(9) 0.0027(11) 0.0017(11)
C34 0.040(3) 0.0306(17) 0.0177(14) -0.0029(12) 0.0023(14) 0.0030(15)
C35 0.041(2) 0.0344(18) 0.0205(15) 0.0011(14) 0.0107(14) 0.0021(15)
O2 0.0330(16) 0.0264(12) 0.0215(10) 0.0030(8) 0.0054(9) 0.0008(9)
C36 0.0390(18) 0.0325(17) 0.0215(15) 0.0049(13) 0.0047(15) -0.0062(17)
C37 0.040(2) 0.0273(16) 0.0216(15) 0.0060(13) -0.0030(14) -0.0027(15)
O3 0.0262(12) 0.0283(11) 0.0213(10) 0.0032(9) 0.0005(10) 0.0028(11)
C38 0.0215(15) 0.0252(17) 0.0252(16) 0.0016(13) 0.0020(14) -0.0040(14)
C39 0.0288(19) 0.0285(18) 0.0316(18) 0.0081(15) -0.0015(15) -0.0006(15)
C40 0.0278(19) 0.0233(17) 0.046(2) 0.0089(15) 0.0003(17) 0.0017(15)
C41 0.0281(19) 0.0222(17) 0.043(2) -0.0009(15) 0.0021(16) -0.0028(15)
C42 0.0259(19) 0.0253(17) 0.0315(17) -0.0016(14) 0.0006(15) -0.0044(15)
C43 0.0173(18) 0.0209(15) 0.0271(16) 0.0022(12) -0.0020(13) -0.0033(13)
O4 0.0244(11) 0.0267(11) 0.0218(11) 0.0010(9) -0.0017(11) 0.0016(11)
C44 0.0323(19) 0.0325(17) 0.0198(15) -0.0021(13) -0.0047(16) -0.0010(17)
C45 0.0266(18) 0.038(2) 0.0229(15) -0.0010(14) -0.0076(14) 0.0009(15)
O5 0.0196(12) 0.0284(11) 0.0226(10) 0.0003(9) -0.0028(8) 0.0056(9)
C46 0.0253(17) 0.0366(19) 0.0182(15) 0.0044(13) -0.0035(13) 0.0102(15)
C47 0.028(2) 0.0325(18) 0.0206(16) 0.0070(13) 0.0009(13) 0.0066(15)
O6 0.0275(14) 0.0292(12) 0.0205(11) 0.0054(9) -0.0006(10) -0.0004(11)
C48 0.0212(14) 0.0265(15) 0.0253(15) 0.0033(13) 0.0028(17) 0.0074(13)
C49 0.0255(17) 0.0312(18) 0.0308(18) 0.0107(15) 0.0039(15) 0.0043(15)
C50 0.0294(18) 0.0281(17) 0.044(2) 0.0107(17) 0.0023(18) 0.0004(14)
C51 0.029(2) 0.0322(19) 0.042(2) 0.0012(16) -0.0002(17) -0.0020(16)
C52 0.0280(19) 0.0301(18) 0.0329(18) 0.0005(15) 0.0009(16) 0.0029(14)
C53 0.0205(15) 0.0248(15) 0.0248(15) 0.0013(12) 0.0017(14) 0.0060(15)

loop_
_atom_type_symbol
_atom_type_description
_atom_type_scat_dispersion_real
_atom_type_scat_dispersion_imag
_atom_type_scat_source
C C 0.0181 0.0091 'International Tables Vol C Tables 4.2.6.8 and 6.1.1.4'
H H 0.0000 0.0000 'International Tables Vol C Tables 4.2.6.8 and 6.1.1.4'
K K 0.3868 1.0657 'International Tables Vol C Tables 4.2.6.8 and 6.1.1.4'
N N 0.0311 0.0180 'International Tables Vol C Tables 4.2.6.8 and 6.1.1.4'
O O 0.0492 0.0322 'International Tables Vol C Tables 4.2.6.8 and 6.1.1.4'
Si Si 0.2541 0.3302 'International Tables Vol C Tables 4.2.6.8 and 6.1.1.4'
U U -4.3638 13.4090 'International Tables Vol C Tables 4.2.6.8 and 6.1.1.4'

loop_
_geom_angle_atom_site_label_1
_geom_angle_atom_site_label_2
_geom_angle_atom_site_label_3
_geom_angle
_geom_angle_site_symmetry_1
_geom_angle_site_symmetry_3
N1 U1 N4 68.29(9) . .
N2 U1 N1 106.92(9) . .
N2 U1 N4 69.03(9) . .
N3 U1 N1 109.47(9) . .
N3 U1 N2 106.87(10) . .
N3 U1 N4 69.28(9) . .
N5 U1 N1 115.89(12) . .
N5 U1 N2 110.78(11) . .
N5 U1 N3 106.59(11) . .
N5 U1 N4 175.25(10) . .
Si1 N1 U1 133.54(14) . .
C10 N1 U1 112.27(19) . .
C10 N1 Si1 114.1(2) . .
N1 Si1 C1 107.75(13) . .
N1 Si1 C4 111.75(14) . .
N1 Si1 C7 113.51(14) . .
C1 Si1 C4 112.80(16) . .
C1 Si1 C7 105.90(17) . .
C7 Si1 C4 105.07(16) . .
Si1 C1 H1 106.5 . .
C2 C1 Si1 115.6(2) . .
C2 C1 H1 106.5 . .
C2 C1 C3 109.4(3) . .
C3 C1 Si1 111.9(2) . .
C3 C1 H1 106.5 . .
C1 C2 H2A 109.5 . .
C1 C2 H2B 109.5 . .
C1 C2 H2C 109.5 . .
H2A C2 H2B 109.5 . .
H2A C2 H2C 109.5 . .
H2B C2 H2C 109.5 . .
C1 C3 H3A 109.5 . .
C1 C3 H3B 109.5 . .
C1 C3 H3C 109.5 . .
H3A C3 H3B 109.5 . .
H3A C3 H3C 109.5 . .
H3B C3 H3C 109.5 . .
Si1 C4 H4 105.7 . .
C5 C4 Si1 113.8(3) . .
C5 C4 H4 105.7 . .
C6 C4 Si1 116.4(3) . .
C6 C4 H4 105.7 . .
C6 C4 C5 108.7(3) . .
C4 C5 H5A 109.5 . .
C4 C5 H5B 109.5 . .
C4 C5 H5C 109.5 . .
H5A C5 H5B 109.5 . .
H5A C5 H5C 109.5 . .
H5B C5 H5C 109.5 . .
C4 C6 H6A 109.5 . .
C4 C6 H6B 109.5 . .
C4 C6 H6C 109.5 . .
H6A C6 H6B 109.5 . .
H6A C6 H6C 109.5 . .
H6B C6 H6C 109.5 . .
Si1 C7 H7 106.9 . .
C8 C7 Si1 114.2(3) . .
C8 C7 H7 106.9 . .
C9 C7 Si1 112.6(2) . .
C9 C7 H7 106.9 . .
C9 C7 C8 108.9(3) . .
C7 C8 H8A 109.5 . .
C7 C8 H8B 109.5 . .
C7 C8 H8C 109.5 . .
H8A C8 H8B 109.5 . .
H8A C8 H8C 109.5 . .
H8B C8 H8C 109.5 . .
C7 C9 H9A 109.5 . .
C7 C9 H9B 109.5 . .
C7 C9 H9C 109.5 . .
H9A C9 H9B 109.5 . .
H9A C9 H9C 109.5 . .
H9B C9 H9C 109.5 . .
N1 C10 H10A 109.8 . .
N1 C10 H10B 109.8 . .
N1 C10 C11 109.6(3) . .
H10A C10 H10B 108.2 . .
C11 C10 H10A 109.8 . .
C11 C10 H10B 109.8 . .
C10 C11 H11A 109.9 . .
C10 C11 H11B 109.9 . .
H11A C11 H11B 108.3 . .
N4 C11 C10 108.9(3) . .
N4 C11 H11A 109.9 . .
N4 C11 H11B 109.9 . .
Si2 N2 U1 131.83(15) . .
C21 N2 U1 113.00(19) . .
C21 N2 Si2 115.0(2) . .
N2 Si2 C12 111.20(15) . .
N2 Si2 C15 108.47(14) . .
N2 Si2 C18 113.33(14) . .
C12 Si2 C18 106.05(14) . .
C15 Si2 C12 111.93(15) . .
C15 Si2 C18 105.78(15) . .
Si2 C12 H12 106.5 . .
C13 C12 Si2 112.0(2) . .
C13 C12 H12 106.5 . .
C13 C12 C14 109.6(3) . .
C14 C12 Si2 115.3(3) . .
C14 C12 H12 106.5 . .
C12 C13 H13A 109.5 . .
C12 C13 H13B 109.5 . .
C12 C13 H13C 109.5 . .
H13A C13 H13B 109.5 . .
H13A C13 H13C 109.5 . .
H13B C13 H13C 109.5 . .
C12 C14 H14A 109.5 . .
C12 C14 H14B 109.5 . .
C12 C14 H14C 109.5 . .
H14A C14 H14B 109.5 . .
H14A C14 H14C 109.5 . .
H14B C14 H14C 109.5 . .
Si2 C15 H15 105.4 . .
C16 C15 Si2 117.0(3) . .
C16 C15 H15 105.4 . .
C16 C15 C17 109.4(3) . .
C17 C15 Si2 113.3(2) . .
C17 C15 H15 105.4 . .
C15 C16 H16A 109.5 . .
C15 C16 H16B 109.5 . .
C15 C16 H16C 109.5 . .
H16A C16 H16B 109.5 . .
H16A C16 H16C 109.5 . .
H16B C16 H16C 109.5 . .
C15 C17 H17A 109.5 . .
C15 C17 H17B 109.5 . .
C15 C17 H17C 109.5 . .
H17A C17 H17B 109.5 . .
H17A C17 H17C 109.5 . .
H17B C17 H17C 109.5 . .
Si2 C18 H18 107.2 . .
C19 C18 Si2 112.1(2) . .
C19 C18 H18 107.2 . .
C19 C18 C20 109.3(3) . .
C20 C18 Si2 113.5(2) . .
C20 C18 H18 107.2 . .
C18 C19 H19A 109.5 . .
C18 C19 H19B 109.5 . .
C18 C19 H19C 109.5 . .
H19A C19 H19B 109.5 . .
H19A C19 H19C 109.5 . .
H19B C19 H19C 109.5 . .
C18 C20 H20A 109.5 . .
C18 C20 H20B 109.5 . .
C18 C20 H20C 109.5 . .
H20A C20 H20B 109.5 . .
H20A C20 H20C 109.5 . .
H20B C20 H20C 109.5 . .
N2 C21 H21A 109.5 . .
N2 C21 H21B 109.5 . .
N2 C21 C22 110.9(3) . .
H21A C21 H21B 108.0 . .
C22 C21 H21A 109.5 . .
C22 C21 H21B 109.5 . .
C21 C22 H22A 109.7 . .
C21 C22 H22B 109.7 . .
H22A C22 H22B 108.2 . .
N4 C22 C21 110.0(3) . .
N4 C22 H22A 109.7 . .
N4 C22 H22B 109.7 . .
Si3 N3 U1 131.67(15) . .
C32 N3 U1 110.56(19) . .
C32 N3 Si3 117.6(2) . .
N3 Si3 C23 107.99(15) . .
N3 Si3 C26 112.75(15) . .
N3 Si3 C29 111.43(16) . .
C23 Si3 C26 107.08(19) . .
C23 Si3 C29 111.96(17) . .
C26 Si3 C29 105.60(18) . .
Si3 C23 H23 105.3 . .
C24 C23 Si3 115.9(3) . .
C24 C23 H23 105.3 . .
C24 C23 C25 109.9(3) . .
C25 C23 Si3 114.2(3) . .
C25 C23 H23 105.3 . .
C23 C24 H24A 109.5 . .
C23 C24 H24B 109.5 . .
C23 C24 H24C 109.5 . .
H24A C24 H24B 109.5 . .
H24A C24 H24C 109.5 . .
H24B C24 H24C 109.5 . .
C23 C25 H25A 109.5 . .
C23 C25 H25B 109.5 . .
C23 C25 H25C 109.5 . .
H25A C25 H25B 109.5 . .
H25A C25 H25C 109.5 . .
H25B C25 H25C 109.5 . .
Si3 C26 H26 107.9 . .
C27 C26 Si3 113.2(3) . .
C27 C26 H26 107.9 . .
C28 C26 Si3 109.6(3) . .
C28 C26 H26 107.9 . .
C28 C26 C27 110.3(3) . .
C26 C27 H27A 109.5 . .
C26 C27 H27B 109.5 . .
C26 C27 H27C 109.5 . .
H27A C27 H27B 109.5 . .
H27A C27 H27C 109.5 . .
H27B C27 H27C 109.5 . .
C26 C28 H28A 109.5 . .
C26 C28 H28B 109.5 . .
C26 C28 H28C 109.5 . .
H28A C28 H28B 109.5 . .
H28A C28 H28C 109.5 . .
H28B C28 H28C 109.5 . .
Si3 C29 H29 105.4 . .
C30 C29 Si3 114.3(3) . .
C30 C29 H29 105.4 . .
C31 C29 Si3 116.5(3) . .
C31 C29 H29 105.4 . .
C31 C29 C30 108.7(3) . .
C29 C30 H30A 109.5 . .
C29 C30 H30B 109.5 . .
C29 C30 H30C 109.5 . .
H30A C30 H30B 109.5 . .
H30A C30 H30C 109.5 . .
H30B C30 H30C 109.5 . .
C29 C31 H31A 109.5 . .
C29 C31 H31B 109.5 . .
C29 C31 H31C 109.5 . .
H31A C31 H31B 109.5 . .
H31A C31 H31C 109.5 . .
H31B C31 H31C 109.5 . .
N3 C32 H32A 109.7 . .
N3 C32 H32B 109.7 . .
N3 C32 C33 109.6(3) . .
H32A C32 H32B 108.2 . .
C33 C32 H32A 109.7 . .
C33 C32 H32B 109.7 . .
C32 C33 H33A 109.9 . .
C32 C33 H33B 109.9 . .
H33A C33 H33B 108.3 . .
N4 C33 C32 109.1(3) . .
N4 C33 H33A 109.9 . .
N4 C33 H33B 109.9 . .
C11 N4 U1 108.65(19) . .
C11 N4 C33 110.5(3) . .
C22 N4 U1 108.31(18) . .
C22 N4 C11 110.6(3) . .
C22 N4 C33 111.3(3) . .
C33 N4 U1 107.34(19) . .
U1 N5 K1 162.76(16) . .
N5 K1 O1 111.93(9) . .
N5 K1 O2 128.56(8) . .
N5 K1 O3 124.46(8) . .
N5 K1 O4 102.35(9) . .
N5 K1 O5 88.81(8) . .
N5 K1 O6 95.86(8) . .
O1 K1 O3 111.07(7) . .
O2 K1 O1 57.00(7) . .
O2 K1 O3 57.77(7) . .
O2 K1 O4 108.32(7) . .
O2 K1 O6 106.40(7) . .
O4 K1 O1 144.23(9) . .
O4 K1 O3 52.03(7) . .
O5 K1 O1 110.16(7) . .
O5 K1 O2 142.43(7) . .
O5 K1 O3 107.42(7) . .
O5 K1 O4 59.40(7) . .
O5 K1 O6 59.76(7) . .
O6 K1 O1 52.56(7) . .
O6 K1 O3 138.55(8) . .
O6 K1 O4 115.47(7) . .
C34 O1 K1 115.9(2) . .
C53 O1 K1 125.3(2) . .
C53 O1 C34 116.0(3) . .
O1 C34 H34A 110.3 . .
O1 C34 H34B 110.3 . .
O1 C34 C35 106.9(3) . .
H34A C34 H34B 108.6 . .
C35 C34 H34A 110.3 . .
C35 C34 H34B 110.3 . .
C34 C35 H35A 110.0 . .
C34 C35 H35B 110.0 . .
H35A C35 H35B 108.4 . .
O2 C35 C34 108.3(3) . .
O2 C35 H35A 110.0 . .
O2 C35 H35B 110.0 . .
C35 O2 K1 100.4(2) . .
C36 O2 K1 103.1(2) . .
C36 O2 C35 112.1(3) . .
O2 C36 H36A 109.9 . .
O2 C36 H36B 109.9 . .
O2 C36 C37 108.9(3) . .
H36A C36 H36B 108.3 . .
C37 C36 H36A 109.9 . .
C37 C36 H36B 109.9 . .
C36 C37 H37A 110.2 . .
C36 C37 H37B 110.2 . .
H37A C37 H37B 108.5 . .
O3 C37 C36 107.6(3) . .
O3 C37 H37A 110.2 . .
O3 C37 H37B 110.2 . .
C37 O3 K1 115.7(2) . .
C38 O3 K1 126.9(2) . .
C38 O3 C37 115.9(3) . .
O3 C38 C39 125.2(4) . .
O3 C38 C43 115.2(3) . .
C39 C38 C43 119.6(4) . .
C38 C39 H39 120.0 . .
C38 C39 C40 119.9(4) . .
C40 C39 H39 120.0 . .
C39 C40 H40 119.7 . .
C41 C40 C39 120.7(4) . .
C41 C40 H40 119.7 . .
C40 C41 H41 120.1 . .
C40 C41 C42 119.8(4) . .
C42 C41 H41 120.1 . .
C41 C42 H42 120.0 . .
C43 C42 C41 120.0(4) . .
C43 C42 H42 120.0 . .
C42 C43 C38 120.0(3) . .
O4 C43 C38 115.6(3) . .
O4 C43 C42 124.5(3) . .
C43 O4 K1 128.8(2) . .
C43 O4 C44 116.2(3) . .
C44 O4 K1 112.9(2) . .
O4 C44 H44A 110.2 . .
O4 C44 H44B 110.2 . .
O4 C44 C45 107.4(3) . .
H44A C44 H44B 108.5 . .
C45 C44 H44A 110.2 . .
C45 C44 H44B 110.2 . .
C44 C45 H45A 109.8 . .
C44 C45 H45B 109.8 . .
H45A C45 H45B 108.3 . .
O5 C45 C44 109.3(3) . .
O5 C45 H45A 109.8 . .
O5 C45 H45B 109.8 . .
C45 O5 K1 97.49(19) . .
C45 O5 C46 109.5(3) . .
C46 O5 K1 97.42(18) . .
O5 C46 H46A 110.0 . .
O5 C46 H46B 110.0 . .
O5 C46 C47 108.6(3) . .
H46A C46 H46B 108.4 . .
C47 C46 H46A 110.0 . .
C47 C46 H46B 110.0 . .
C46 C47 H47A 110.1 . .
C46 C47 H47B 110.1 . .
H47A C47 H47B 108.4 . .
O6 C47 C46 108.1(3) . .
O6 C47 H47A 110.1 . .
O6 C47 H47B 110.1 . .
C47 O6 K1 113.3(2) . .
C48 O6 K1 128.7(2) . .
C48 O6 C47 116.3(3) . .
O6 C48 C49 125.1(3) . .
O6 C48 C53 115.6(3) . .
C49 C48 C53 119.3(4) . .
C48 C49 H49 120.0 . .
C48 C49 C50 120.1(4) . .
C50 C49 H49 120.0 . .
C49 C50 H50 119.7 . .
C51 C50 C49 120.6(4) . .
C51 C50 H50 119.7 . .
C50 C51 H51 120.0 . .
C50 C51 C52 120.1(4) . .
C52 C51 H51 120.0 . .
C51 C52 H52 120.2 . .
C53 C52 C51 119.7(4) . .
C53 C52 H52 120.2 . .
O1 C53 C48 114.9(3) . .
O1 C53 C52 124.8(3) . .
C52 C53 C48 120.3(3) . .

loop_
_geom_bond_atom_site_label_1
_geom_bond_atom_site_label_2
_geom_bond_distance
_geom_bond_site_symmetry_2
U1 N1 2.369(3) .
U1 N2 2.347(3) .
U1 N3 2.343(3) .
U1 N4 2.712(2) .
U1 N5 1.840(3) .
N1 Si1 1.718(3) .
N1 C10 1.485(4) .
Si1 C1 1.894(4) .
Si1 C4 1.926(4) .
Si1 C7 1.910(3) .
C1 H1 1.0000 .
C1 C2 1.534(5) .
C1 C3 1.538(4) .
C2 H2A 0.9800 .
C2 H2B 0.9800 .
C2 H2C 0.9800 .
C3 H3A 0.9800 .
C3 H3B 0.9800 .
C3 H3C 0.9800 .
C4 H4 1.0000 .
C4 C5 1.533(5) .
C4 C6 1.531(5) .
C5 H5A 0.9800 .
C5 H5B 0.9800 .
C5 H5C 0.9800 .
C6 H6A 0.9800 .
C6 H6B 0.9800 .
C6 H6C 0.9800 .
C7 H7 1.0000 .
C7 C8 1.534(6) .
C7 C9 1.532(5) .
C8 H8A 0.9800 .
C8 H8B 0.9800 .
C8 H8C 0.9800 .
C9 H9A 0.9800 .
C9 H9B 0.9800 .
C9 H9C 0.9800 .
C10 H10A 0.9900 .
C10 H10B 0.9900 .
C10 C11 1.507(5) .
C11 H11A 0.9900 .
C11 H11B 0.9900 .
C11 N4 1.480(4) .
N2 Si2 1.720(3) .
N2 C21 1.476(4) .
Si2 C12 1.908(3) .
Si2 C15 1.903(4) .
Si2 C18 1.914(3) .
C12 H12 1.0000 .
C12 C13 1.528(5) .
C12 C14 1.540(5) .
C13 H13A 0.9800 .
C13 H13B 0.9800 .
C13 H13C 0.9800 .
C14 H14A 0.9800 .
C14 H14B 0.9800 .
C14 H14C 0.9800 .
C15 H15 1.0000 .
C15 C16 1.536(5) .
C15 C17 1.541(5) .
C16 H16A 0.9800 .
C16 H16B 0.9800 .
C16 H16C 0.9800 .
C17 H17A 0.9800 .
C17 H17B 0.9800 .
C17 H17C 0.9800 .
C18 H18 1.0000 .
C18 C19 1.530(5) .
C18 C20 1.536(5) .
C19 H19A 0.9800 .
C19 H19B 0.9800 .
C19 H19C 0.9800 .
C20 H20A 0.9800 .
C20 H20B 0.9800 .
C20 H20C 0.9800 .
C21 H21A 0.9900 .
C21 H21B 0.9900 .
C21 C22 1.518(5) .
C22 H22A 0.9900 .
C22 H22B 0.9900 .
C22 N4 1.477(4) .
N3 Si3 1.720(3) .
N3 C32 1.475(4) .
Si3 C23 1.888(4) .
Si3 C26 1.912(4) .
Si3 C29 1.915(4) .
C23 H23 1.0000 .
C23 C24 1.524(6) .
C23 C25 1.538(5) .
C24 H24A 0.9800 .
C24 H24B 0.9800 .
C24 H24C 0.9800 .
C25 H25A 0.9800 .
C25 H25B 0.9800 .
C25 H25C 0.9800 .
C26 H26 1.0000 .
C26 C27 1.540(6) .
C26 C28 1.532(6) .
C27 H27A 0.9800 .
C27 H27B 0.9800 .
C27 H27C 0.9800 .
C28 H28A 0.9800 .
C28 H28B 0.9800 .
C28 H28C 0.9800 .
C29 H29 1.0000 .
C29 C30 1.523(6) .
C29 C31 1.519(6) .
C30 H30A 0.9800 .
C30 H30B 0.9800 .
C30 H30C 0.9800 .
C31 H31A 0.9800 .
C31 H31B 0.9800 .
C31 H31C 0.9800 .
C32 H32A 0.9900 .
C32 H32B 0.9900 .
C32 C33 1.524(5) .
C33 H33A 0.9900 .
C33 H33B 0.9900 .
C33 N4 1.483(4) .
N5 K1 2.735(3) .
K1 O1 2.958(3) .
K1 O2 2.862(3) .
K1 O3 2.965(3) .
K1 O4 2.915(3) .
K1 O5 2.798(2) .
K1 O6 2.871(3) .
O1 C34 1.430(4) .
O1 C53 1.380(5) .
C34 H34A 0.9900 .
C34 H34B 0.9900 .
C34 C35 1.503(5) .
C35 H35A 0.9900 .
C35 H35B 0.9900 .
C35 O2 1.422(4) .
O2 C36 1.416(4) .
C36 H36A 0.9900 .
C36 H36B 0.9900 .
C36 C37 1.503(5) .
C37 H37A 0.9900 .
C37 H37B 0.9900 .
C37 O3 1.432(4) .
O3 C38 1.372(5) .
C38 C39 1.389(6) .
C38 C43 1.400(5) .
C39 H39 0.9500 .
C39 C40 1.393(6) .
C40 H40 0.9500 .
C40 C41 1.374(6) .
C41 H41 0.9500 .
C41 C42 1.398(6) .
C42 H42 0.9500 .
C42 C43 1.388(5) .
C43 O4 1.374(4) .
O4 C44 1.438(4) .
C44 H44A 0.9900 .
C44 H44B 0.9900 .
C44 C45 1.499(5) .
C45 H45A 0.9900 .
C45 H45B 0.9900 .
C45 O5 1.424(5) .
O5 C46 1.426(4) .
C46 H46A 0.9900 .
C46 H46B 0.9900 .
C46 C47 1.499(6) .
C47 H47A 0.9900 .
C47 H47B 0.9900 .
C47 O6 1.434(4) .
O6 C48 1.370(5) .
C48 C49 1.385(5) .
C48 C53 1.409(5) .
C49 H49 0.9500 .
C49 C50 1.393(6) .
C50 H50 0.9500 .
C50 C51 1.376(7) .
C51 H51 0.9500 .
C51 C52 1.396(6) .
C52 H52 0.9500 .
C52 C53 1.385(6) .

loop_
_geom_torsion_atom_site_label_1
_geom_torsion_atom_site_label_2
_geom_torsion_atom_site_label_3
_geom_torsion_atom_site_label_4
_geom_torsion
_geom_torsion_site_symmetry_1
_geom_torsion_site_symmetry_2
_geom_torsion_site_symmetry_3
_geom_torsion_site_symmetry_4
U1 N1 Si1 C1 -0.8(2) . . . .
U1 N1 Si1 C4 123.7(2) . . . .
U1 N1 Si1 C7 -117.7(2) . . . .
U1 N1 C10 C11 -60.7(3) . . . .
U1 N2 Si2 C12 121.70(19) . . . .
U1 N2 Si2 C15 -1.8(2) . . . .
U1 N2 Si2 C18 -118.94(19) . . . .
U1 N2 C21 C22 -58.1(3) . . . .
U1 N3 Si3 C23 28.2(2) . . . .
U1 N3 Si3 C26 -89.9(2) . . . .
U1 N3 Si3 C29 151.58(19) . . . .
U1 N3 C32 C33 -63.5(3) . . . .
N1 U1 N5 K1 0.5(5) . . . .
N1 Si1 C1 C2 58.0(3) . . . .
N1 Si1 C1 C3 -175.9(2) . . . .
N1 C10 C11 N4 61.5(3) . . . .
Si1 N1 C10 C11 116.0(2) . . . .
C4 Si1 C1 C2 -65.8(3) . . . .
C4 Si1 C1 C3 60.3(3) . . . .
C7 Si1 C1 C2 179.8(2) . . . .
C7 Si1 C1 C3 -54.1(3) . . . .
C10 N1 Si1 C1 -176.5(2) . . . .
C10 N1 Si1 C4 -52.0(3) . . . .
C10 N1 Si1 C7 66.6(3) . . . .
C10 C11 N4 U1 -32.4(3) . . . .
C10 C11 N4 C22 86.4(3) . . . .
C10 C11 N4 C33 -149.9(3) . . . .
N2 U1 N5 K1 -121.6(5) . . . .
N2 C21 C22 N4 58.1(4) . . . .
Si2 N2 C21 C22 118.4(3) . . . .
C21 N2 Si2 C12 -54.0(3) . . . .
C21 N2 Si2 C15 -177.5(2) . . . .
C21 N2 Si2 C18 65.4(3) . . . .
C21 C22 N4 U1 -29.6(3) . . . .
C21 C22 N4 C11 -148.6(3) . . . .
C21 C22 N4 C33 88.2(3) . . . .
N3 U1 N5 K1 122.5(5) . . . .
N3 Si3 C23 C24 50.8(3) . . . .
N3 Si3 C23 C25 -180.0(3) . . . .
N3 C32 C33 N4 62.1(3) . . . .
Si3 N3 C32 C33 120.5(3) . . . .
C26 Si3 C23 C24 172.5(3) . . . .
C26 Si3 C23 C25 -58.3(3) . . . .
C29 Si3 C23 C24 -72.2(3) . . . .
C29 Si3 C23 C25 57.0(4) . . . .
C32 N3 Si3 C23 -156.7(2) . . . .
C32 N3 Si3 C26 85.2(3) . . . .
C32 N3 Si3 C29 -33.3(3) . . . .
C32 C33 N4 U1 -29.7(3) . . . .
C32 C33 N4 C11 88.6(3) . . . .
C32 C33 N4 C22 -148.1(3) . . . .
K1 O1 C34 C35 13.4(4) . . . .
K1 O1 C53 C48 -14.3(4) . . . .
K1 O1 C53 C52 165.3(3) . . . .
K1 O2 C36 C37 -77.1(3) . . . .
K1 O3 C38 C39 -167.9(3) . . . .
K1 O3 C38 C43 11.5(5) . . . .
K1 O4 C44 C45 13.4(4) . . . .
K1 O5 C46 C47 -80.7(3) . . . .
K1 O6 C48 C49 -165.2(3) . . . .
K1 O6 C48 C53 14.6(4) . . . .
O1 C34 C35 O2 -64.9(4) . . . .
C34 O1 C53 C48 -174.4(3) . . . .
C34 O1 C53 C52 5.3(5) . . . .
C34 C35 O2 K1 80.8(3) . . . .
C34 C35 O2 C36 -170.4(3) . . . .
C35 O2 C36 C37 175.8(3) . . . .
O2 C36 C37 O3 66.4(4) . . . .
C36 C37 O3 K1 -19.4(4) . . . .
C36 C37 O3 C38 173.6(3) . . . .
C37 O3 C38 C39 -2.6(5) . . . .
C37 O3 C38 C43 176.9(3) . . . .
O3 C38 C39 C40 -178.9(4) . . . .
O3 C38 C43 C42 178.3(3) . . . .
O3 C38 C43 O4 -2.0(5) . . . .
C38 C39 C40 C41 -0.3(6) . . . .
C38 C43 O4 K1 -8.5(4) . . . .
C38 C43 O4 C44 -170.8(3) . . . .
C39 C38 C43 C42 -2.2(5) . . . .
C39 C38 C43 O4 177.4(3) . . . .
C39 C40 C41 C42 -0.7(6) . . . .
C40 C41 C42 C43 0.2(6) . . . .
C41 C42 C43 C38 1.3(5) . . . .
C41 C42 C43 O4 -178.3(3) . . . .
C42 C43 O4 K1 171.1(3) . . . .
C42 C43 O4 C44 8.9(5) . . . .
C43 C38 C39 C40 1.7(6) . . . .
C43 O4 C44 C45 178.5(3) . . . .
O4 C44 C45 O5 -67.5(4) . . . .
C44 C45 O5 K1 82.0(3) . . . .
C44 C45 O5 C46 -177.3(3) . . . .
C45 O5 C46 C47 178.6(3) . . . .
O5 C46 C47 O6 66.8(4) . . . .
C46 C47 O6 K1 -13.4(3) . . . .
C46 C47 O6 C48 180.0(3) . . . .
C47 O6 C48 C49 -1.0(5) . . . .
C47 O6 C48 C53 178.9(3) . . . .
O6 C48 C49 C50 179.2(3) . . . .
O6 C48 C53 O1 0.5(5) . . . .
O6 C48 C53 C52 -179.2(3) . . . .
C48 C49 C50 C51 0.6(6) . . . .
C49 C48 C53 O1 -179.7(3) . . . .
C49 C48 C53 C52 0.7(5) . . . .
C49 C50 C51 C52 -0.6(6) . . . .
C50 C51 C52 C53 0.6(6) . . . .
C51 C52 C53 O1 179.7(4) . . . .
C51 C52 C53 C48 -0.7(6) . . . .
C53 O1 C34 C35 175.4(3) . . . .
C53 C48 C49 C50 -0.6(5) . . . .

loop_
_twin_individual_id
_twin_individual_mass_fraction_refined
1 0.553(3)
2 0.447(3)
